data_2100789
loop_
_publ_author_name
'Ramaswamy, S.'
'Murthy, M. R. N.'

_publ_section_title
;
 Crystal and molecular structures of propanediamine complexed with
 <small>L</small>- and <small>DL</small>-glutamic acid: effect of
 chirality on propanediamine
;
_journal_issue 4
_journal_name_full 'Acta Crystallographica Section B'
_journal_page_first 488
_journal_page_last 492
_journal_paper_doi 10.1107/S010876819200065X
_journal_volume 48
_journal_year 1992
_chemical_formula_moiety 'C3 H12 N2,2(C5 H8 N1 O4)'
_chemical_formula_sum 'C13 H28 N4 O8'
_chemical_formula_weight 368.4
_symmetry_cell_setting orthorhombic
_symmetry_space_group_name_Hall 'P 2ac 2ab'
_symmetry_space_group_name_H-M 'P 21 21 21'
_cell_angle_alpha 90
_cell_angle_beta 90
_cell_angle_gamma 90
_cell_formula_units_Z 4
_cell_length_a 5.1990(10)
_cell_length_b 16.8320(10)
_cell_length_c 20.076(3)
_cell_volume 1756.8(4)
_diffrn_radiation_type Mo
_diffrn_radiation_wavelength 0.7107
_exptl_absorpt_coefficient_mu 0.11
_exptl_crystal_density_diffrn 1.39
_exptl_crystal_F_000 792
_cod_data_source_file as0537.cif
_cod_data_source_block as0537a
_cod_original_cell_volume 1756.6(4)
_cod_database_code 2100789

loop_
_atom_site_label
_atom_site_fract_x
_atom_site_fract_y
_atom_site_fract_z
N(1) -.0952(9) .2174(2) .5916(2)
O(1) .0903(8) .1084(2) .6742(2)
O(2) .4910(7) .1550(2) .6729(2)
C(1) .2530(11) .1567(3) .6568(2)
C(2) .1766(10) .2286(3) .6147(2)
C(3) .2097(11) .3062(3) .6525(2)
C(4) .0650(12) .3096(3) .7187(3)
C(5) .1299(11) .3825(3) .7597(2)
O(6) .0119(8) .3910(2) .8139(2)
O(7) .2963(10) .4288(2) .7400(2)
N(11) .5101(9) .0741(2) .7961(2)
O(11) .2969(8) .1932(2) .8641(2)
O(12) -.0746(8) .1325(2) .8805(2)
C(11) .1546(10) .1358(3) .8588(2)
C(12) .2500(10) .0601(3) .8240(2)
C(13) .2457(12) -.0128(3) .8676(2)
C(14) .4212(13) -.0092(3) .9272(3)
C(15) .4335(12) -.0848(3) .9680(2)
O(16) .5963(11) -.0854(2) 1.0138(2)
O(17) .2958(10) -.1410(2) .9555(2)
N(21) -.2728(11) .2854(3) .8831(3)
C(22) -.3288(13) .3256(3) .9469(3)
C(23) -.5409(12) .3865(3) .9398(3)
C(24) -.4660(11) .4574(3) .8975(3)
N(25) -.6956(9) .5067(3) .8821(2)
H(1N1) -.118(14) .172(3) .561(3)
H(2N1) -.200(13) .198(3) .624(3)
H(3N1) -.138(15) .267(4) .570(3)
H(1C2) .300(10) .237(2) .572(2)
H(1C3) .149(9) .351(2) .624(2)
H(2C3) .378(16) .317(4) .662(3)
H(1C4) .108(9) .265(2) .740(2)
H(2C4) -.113(13) .309(3) .708(2)
H(1N11) .499(9) .104(2) .760(2)
H(2N11) .610(13) .101(3) .829(3)
H(3N11) .565(12) .019(3) .780(2)
H(1C12) .134(11) .050(2) .784(2)
H(1C13) .297(14) -.059(4) .842(3)
H(2C13) .073(11) -.026(2) .883(2)
H(1C14) .370(11) .041(2) .956(2)
H(2C14) .576(11) .005(2) .910(2)
H(1N21) -.384(12) .265(3) .867(2)
H(2N21) -.176(12) .320(3) .850(2)
H(3N21) -.151(19) .228(4) .892(3)
H(1C22) -.174(14) .345(3) .964(2)
H(2C22) -.381(14) .278(3) .977(2)
H(1C23) -.566(15) .405(4) .985(3)
H(2C23) -.693(13) .365(3) .915(3)
H(1C24) -.391(15) .433(4) .848(3)
H(2C24) -.317(15) .495(4) .920(3)
H(1N25) -.806(11) .479(3) .853(2)
H(2N25) -.776(16) .520(4) .926(3)
H(3N25) -.665(11) .554(3) .855(2)

loop_
_geom_bond_atom_site_label_1
_geom_bond_atom_site_label_2
_geom_bond_distance
N(1) C(2) 1.499(6)
O(1) C(1) 1.224(6)
O(2) C(1) 1.279(6)
C(1) C(2) 1.528(6)
C(2) C(3) 1.520(6)
C(3) C(4) 1.528(7)
C(4) C(5) 1.515(7)
C(5) O(6) 1.257(6)
C(5) O(7) 1.229(6)
N(11) C(12) 1.482(6)
O(11) C(11) 1.221(6)
O(12) C(11) 1.269(6)
C(11) C(12) 1.535(6)
C(12) C(13) 1.507(6)
C(13) C(14) 1.505(8)
C(14) C(15) 1.514(7)
C(15) O(16) 1.249(7)
C(15) O(17) 1.212(6)
N(21) C(22) 1.477(8)
C(22) C(23) 1.512(8)
C(23) C(24) 1.515(7)
C(24) N(25) 1.486(7)
